data_7005240
loop_
_publ_author_name
'Velusamy, Marappan'
'Thomas, K. R. Justin'
'Chen, Chih-Hsin'
'Lin, Jiann T.'
'Wen, Yuh S.'
'Hsieh, Wan-Ting'
'Lai, Chin-Hung'
'Chou, Pi-Tai'

_publ_section_title
;
 Synthesis, structure and electroluminescent properties of
 cyclometalated iridium complexes possessing sterically hindered
 ligands.
;
_journal_issue 28
_journal_name_full 'Dalton transactions (Cambridge, England : 2003)'
_journal_page_first 3025
_journal_page_last 3034
_journal_paper_doi 10.1039/b618311e
_journal_year 2007
_chemical_formula_moiety 'C74 H55 Cl6 Ir N2 O3'
_chemical_formula_sum 'C74 H55 Cl6 Ir N2 O3'
_chemical_formula_weight 1425.10
_chemical_name_systematic
;
?
;
_space_group_IT_number 2
_symmetry_cell_setting triclinic
_symmetry_space_group_name_Hall '-P 1'
_symmetry_space_group_name_H-M 'P -1'
_atom_sites_solution_hydrogens geom
_atom_sites_solution_primary direct
_atom_sites_solution_secondary difmap
_audit_creation_method SHELXL-97
_cell_angle_alpha 83.244(2)
_cell_angle_beta 73.8030(10)
_cell_angle_gamma 77.3430(10)
_cell_formula_units_Z 2
_cell_length_a 12.2327(4)
_cell_length_b 13.1476(4)
_cell_length_c 20.8703(6)
_cell_measurement_reflns_used 8464
_cell_measurement_temperature 100.0(1)
_cell_measurement_theta_max 0
_cell_measurement_theta_min 0
_cell_volume 3139.30(17)
_computing_cell_refinement 'Bruker SMART'
_computing_data_collection 'Bruker SMART'
_computing_data_reduction 'Bruker SAINT'
_computing_molecular_graphics 'Ortep-3 for Windows (Farrugia, 1997)'
_computing_publication_material 'WinGX publication routines (Farrugia, 1999)'
_computing_structure_refinement 'SHELXL-97 (Sheldrick, 1997)'
_computing_structure_solution 'SHELXS-97 (Sheldrick, 1997)'
_diffrn_ambient_temperature 100.0(1)
_diffrn_measured_fraction_theta_full 1.000
_diffrn_measured_fraction_theta_max 1.000
_diffrn_measurement_device_type 'CCD area detector'
_diffrn_measurement_method 'phi and omega scans'
_diffrn_radiation_monochromator graphite
_diffrn_radiation_source 'fine-focus sealed tube'
_diffrn_radiation_type MoK\a
_diffrn_radiation_wavelength 0.71073
_diffrn_reflns_av_R_equivalents 0.0230
_diffrn_reflns_av_sigmaI/netI 0.0150
_diffrn_reflns_limit_h_max 14
_diffrn_reflns_limit_h_min -13
_diffrn_reflns_limit_k_max 15
_diffrn_reflns_limit_k_min -15
_diffrn_reflns_limit_l_max 24
_diffrn_reflns_limit_l_min 0
_diffrn_reflns_number 11103
_diffrn_reflns_theta_full 25.03
_diffrn_reflns_theta_max 25.03
_diffrn_reflns_theta_min 1.02
_exptl_absorpt_coefficient_mu 2.433
_exptl_absorpt_correction_type none
_exptl_crystal_colour red
_exptl_crystal_density_diffrn 1.508
_exptl_crystal_density_meas 0
_exptl_crystal_density_method 'not measured'
_exptl_crystal_description prism
_exptl_crystal_F_000 1432
_exptl_crystal_size_max 0.38
_exptl_crystal_size_mid 0.24
_exptl_crystal_size_min 0.2
_refine_diff_density_max 1.951
_refine_diff_density_min -1.786
_refine_diff_density_rms 0.104
_refine_ls_extinction_method none
_refine_ls_goodness_of_fit_ref 1.071
_refine_ls_hydrogen_treatment noref
_refine_ls_matrix_type full
_refine_ls_number_parameters 687
_refine_ls_number_reflns 11103
_refine_ls_number_restraints 2
_refine_ls_restrained_S_all 1.074
_refine_ls_R_factor_all 0.0293
_refine_ls_R_factor_gt 0.0278
_refine_ls_shift/su_max 0.002
_refine_ls_shift/su_mean 0.000
_refine_ls_structure_factor_coef Fsqd
_refine_ls_weighting_details 'calc w=1/[\s^2^(Fo^2^)+(0.0394P)^2^+9.3493P] where P=(Fo^2^+2Fc^2^)/3'
_refine_ls_weighting_scheme calc
_refine_ls_wR_factor_gt 0.0755
_refine_ls_wR_factor_ref 0.0768
_reflns_number_gt 10598
_reflns_number_total 11103
_reflns_threshold_expression >2sigma(I)
_cod_data_source_file b618311e.txt
_cod_data_source_block i6679
_cod_depositor_comments
;
The following automatic conversions were performed:
'_symmetry_cell_setting' value 'Triclinic' changed to 'triclinic'
according to '/home/saulius/struct/CIF-dictionaries/cif_core.dic'
dictionary named 'cif_core.dic' version 2.4.1 from 2010-06-29.

Automatic conversion script
Id: cif_fix_enum 1527 2010-12-29 10:47:43Z saulius 
;
_cod_original_sg_symbol_H-M P-1
_cod_database_code 7005240

loop_
_symmetry_equiv_pos_as_xyz
'x, y, z'
'-x, -y, -z'

loop_
_atom_site_label
_atom_site_type_symbol
_atom_site_fract_x
_atom_site_fract_y
_atom_site_fract_z
_atom_site_U_iso_or_equiv
_atom_site_adp_type
_atom_site_occupancy
_atom_site_symmetry_multiplicity
_atom_site_calc_flag
_atom_site_refinement_flags
_atom_site_disorder_assembly
_atom_site_disorder_group
Ir Ir 0.869732(10) 0.447082(9) 0.332008(6) 0.01293(5) Uani 1 1 d . . .
Cl1 Cl 0.9535 0.8266 0.3094 0.039 Uani 1 1 d . . .
Cl2 Cl 0.7121 0.9194 0.3182 0.062 Uani 1 1 d . . .
Cl3 Cl 1.0358 0.0106 0.4109 0.060 Uani 1 1 d . . .
Cl4 Cl 0.7888 0.0919 0.4543 0.062 Uani 1 1 d . . .
Cl5 Cl 0.5028 0.6508 0.0307 0.080 Uani 1 1 d . . .
Cl6 Cl 0.3172 0.7489 -0.0315 0.078 Uani 1 1 d . . .
O1 O 0.9099(2) 0.35072(19) 0.41494(12) 0.0188(5) Uani 1 1 d . . .
O2 O 0.8144(2) 0.57968(18) 0.39190(12) 0.0184(5) Uani 1 1 d . . .
O3 O 0.4703 1.0731 0.4467 0.110 Uani 1 1 d D . .
N1 N 0.6999(2) 0.4402(2) 0.36409(14) 0.0155(6) Uani 1 1 d . . .
N2 N 1.0390(2) 0.4545(2) 0.31139(14) 0.0153(6) Uani 1 1 d . . .
C1 C 0.8993(3) 0.3847(3) 0.47161(17) 0.0202(7) Uani 1 1 d . . .
C2 C 0.8598(3) 0.4881(3) 0.48970(18) 0.0233(8) Uani 1 1 d . . .
H2 H 0.8605 0.5000 0.5326 0.028 Uiso 1 1 calc R . .
C3 C 0.8197(3) 0.5757(3) 0.45212(17) 0.0202(7) Uani 1 1 d . . .
C4 C 0.9295(4) 0.3013(3) 0.52344(19) 0.0301(9) Uani 1 1 d . . .
H4A H 0.9888 0.2460 0.5018 0.045 Uiso 1 1 calc R . .
H4B H 0.8617 0.2739 0.5471 0.045 Uiso 1 1 calc R . .
H4C H 0.9573 0.3308 0.5544 0.045 Uiso 1 1 calc R . .
C5 C 0.7757(4) 0.6793(3) 0.4840(2) 0.0284(9) Uani 1 1 d . . .
H5A H 0.8172 0.7303 0.4574 0.043 Uiso 1 1 calc R . .
H5B H 0.7874 0.6717 0.5281 0.043 Uiso 1 1 calc R . .
H5C H 0.6944 0.7016 0.4869 0.043 Uiso 1 1 calc R . .
C6 C 0.8296 0.8201 0.2842 0.041 Uani 1 1 d . . .
H6A H 0.8086 0.7526 0.2988 0.049 Uiso 1 1 calc R . .
H6B H 0.8470 0.8272 0.2358 0.049 Uiso 1 1 calc R . .
C7 C 0.9163 0.0913 0.3892 0.049 Uani 1 1 d . . .
H7A H 0.9062 0.0671 0.3495 0.059 Uiso 1 1 calc R . .
H7B H 0.9306 0.1619 0.3789 0.059 Uiso 1 1 calc R . .
C8 C 0.4284 0.6533 -0.0323 0.083 Uani 1 1 d . . .
H8A H 0.4837 0.6566 -0.0757 0.100 Uiso 1 1 calc R . .
H8B H 0.4018 0.5878 -0.0279 0.100 Uiso 1 1 calc R . .
C11 C 0.8124(3) 0.5403(2) 0.26074(16) 0.0144(6) Uani 1 1 d . . .
C12 C 0.8765(3) 0.5749(3) 0.19777(16) 0.0149(7) Uani 1 1 d . . .
C13 C 0.8181(3) 0.6443(3) 0.15677(17) 0.0161(7) Uani 1 1 d . . .
C14 C 0.6981(3) 0.6896(3) 0.17982(17) 0.0162(7) Uani 1 1 d . . .
C15 C 0.6329(3) 0.6567(3) 0.24180(17) 0.0156(7) Uani 1 1 d . . .
C16 C 0.6889(3) 0.5771(3) 0.27981(16) 0.0147(7) Uani 1 1 d . . .
C17 C 0.8614(3) 0.6876(3) 0.08773(17) 0.0169(7) Uani 1 1 d . . .
C18 C 0.9658(3) 0.6731(3) 0.03971(17) 0.0187(7) Uani 1 1 d . . .
H18 H 1.0297 0.6254 0.0477 0.022 Uiso 1 1 calc R . .
C19 C 0.9739(3) 0.7322(3) -0.02199(18) 0.0218(8) Uani 1 1 d . . .
H19 H 1.0442 0.7224 -0.0546 0.026 Uiso 1 1 calc R . .
C20 C 0.8815(3) 0.8037(3) -0.03557(18) 0.0236(8) Uani 1 1 d . . .
H20 H 0.8903 0.8411 -0.0768 0.028 Uiso 1 1 calc R . .
C21 C 0.6715(3) 0.8942(3) 0.00806(19) 0.0266(8) Uani 1 1 d . . .
H21 H 0.6705 0.9362 -0.0309 0.032 Uiso 1 1 calc R . .
C22 C 0.5751(3) 0.9031(3) 0.0609(2) 0.0275(8) Uani 1 1 d . . .
H22 H 0.5097 0.9526 0.0570 0.033 Uiso 1 1 calc R . .
C23 C 0.5697(3) 0.8406(3) 0.12136(19) 0.0221(8) Uani 1 1 d . . .
H23 H 0.5024 0.8489 0.1562 0.027 Uiso 1 1 calc R . .
C24 C 0.6662(3) 0.7674(3) 0.12743(17) 0.0179(7) Uani 1 1 d . . .
C25 C 0.7667(3) 0.7601(3) 0.07310(17) 0.0178(7) Uani 1 1 d . . .
C26 C 0.7729(3) 0.8206(3) 0.01285(18) 0.0214(7) Uani 1 1 d . . .
C31 C 0.6268(3) 0.5172(3) 0.33797(16) 0.0160(7) Uani 1 1 d . . .
C33 C 0.6579(3) 0.3749(3) 0.41489(17) 0.0190(7) Uani 1 1 d . . .
H33 H 0.7099 0.3226 0.4311 0.023 Uiso 1 1 calc R . .
C34 C 0.5412(3) 0.3823(3) 0.44390(18) 0.0228(8) Uani 1 1 d . . .
H34 H 0.5143 0.3369 0.4796 0.027 Uiso 1 1 calc R . .
C35 C 0.4645(3) 0.4596(3) 0.41850(18) 0.0232(8) Uani 1 1 d . . .
H35 H 0.3849 0.4668 0.4370 0.028 Uiso 1 1 calc R . .
C36 C 0.5075(3) 0.5256(3) 0.36545(18) 0.0202(7) Uani 1 1 d . . .
H36 H 0.4562 0.5764 0.3477 0.024 Uiso 1 1 calc R . .
C41 C 1.0046(3) 0.5408(3) 0.17104(16) 0.0157(7) Uani 1 1 d . . .
C42 C 1.0514(3) 0.4508(3) 0.13596(18) 0.0203(7) Uani 1 1 d . . .
H42 H 1.0031 0.4066 0.1333 0.024 Uiso 1 1 calc R . .
C43 C 1.1693(3) 0.4261(3) 0.1049(2) 0.0268(8) Uani 1 1 d . . .
H43 H 1.1994 0.3663 0.0810 0.032 Uiso 1 1 calc R . .
C44 C 1.2423(3) 0.4905(3) 0.1095(2) 0.0313(9) Uani 1 1 d . . .
H44 H 1.3212 0.4739 0.0888 0.038 Uiso 1 1 calc R . .
C45 C 1.1973(3) 0.5794(3) 0.1449(2) 0.0282(8) Uani 1 1 d . . .
H45 H 1.2463 0.6222 0.1486 0.034 Uiso 1 1 calc R . .
C46 C 1.0793(3) 0.6047(3) 0.17483(18) 0.0211(7) Uani 1 1 d . . .
H46 H 1.0495 0.6654 0.1978 0.025 Uiso 1 1 calc R . .
C51 C 0.5087(3) 0.7083(3) 0.26617(17) 0.0177(7) Uani 1 1 d . . .
C52 C 0.4248(3) 0.6931(3) 0.23656(19) 0.0232(8) Uani 1 1 d . . .
H52 H 0.4462 0.6512 0.2005 0.028 Uiso 1 1 calc R . .
C53 C 0.3093(3) 0.7406(3) 0.2609(2) 0.0287(9) Uani 1 1 d . . .
H53 H 0.2538 0.7305 0.2408 0.034 Uiso 1 1 calc R . .
C54 C 0.2766(3) 0.8024(3) 0.3143(2) 0.0313(9) Uani 1 1 d . . .
H54 H 0.1992 0.8338 0.3304 0.038 Uiso 1 1 calc R . .
C55 C 0.3587(4) 0.8177(3) 0.3441(2) 0.0330(9) Uani 1 1 d . . .
H55 H 0.3364 0.8592 0.3805 0.040 Uiso 1 1 calc R . .
C56 C 0.4745(3) 0.7714(3) 0.3199(2) 0.0246(8) Uani 1 1 d . . .
H56 H 0.5295 0.7827 0.3398 0.030 Uiso 1 1 calc R . .
C61 C 0.9395(3) 0.3219(3) 0.27813(16) 0.0146(7) Uani 1 1 d . . .
C62 C 0.8843(3) 0.2642(3) 0.24815(16) 0.0156(7) Uani 1 1 d . . .
C63 C 0.9467(3) 0.1715(3) 0.21897(16) 0.0159(7) Uani 1 1 d . . .
C64 C 1.0644(3) 0.1336(3) 0.21974(16) 0.0159(7) Uani 1 1 d . . .
C65 C 1.1240(3) 0.1922(3) 0.24392(17) 0.0170(7) Uani 1 1 d . . .
C66 C 1.0613(3) 0.2872(3) 0.27242(16) 0.0154(7) Uani 1 1 d . . .
C67 C 0.9132(3) 0.0996(3) 0.18163(17) 0.0180(7) Uani 1 1 d . . .
C68 C 0.8176(3) 0.0980(3) 0.15930(19) 0.0228(8) Uani 1 1 d . . .
H68 H 0.7510 0.1495 0.1704 0.027 Uiso 1 1 calc R . .
C69 C 0.8227(3) 0.0166(3) 0.1192(2) 0.0286(9) Uani 1 1 d . . .
H69 H 0.7581 0.0155 0.1043 0.034 Uiso 1 1 calc R . .
C70 C 0.9186(3) -0.0605(3) 0.1014(2) 0.0276(8) Uani 1 1 d . . .
H70 H 0.9186 -0.1123 0.0747 0.033 Uiso 1 1 calc R . .
C71 C 1.1256(3) -0.1330(3) 0.10711(19) 0.0253(8) Uani 1 1 d . . .
H71 H 1.1340 -0.1888 0.0814 0.030 Uiso 1 1 calc R . .
C72 C 1.2171(3) -0.1195(3) 0.12909(19) 0.0245(8) Uani 1 1 d . . .
H72 H 1.2869 -0.1671 0.1178 0.029 Uiso 1 1 calc R . .
C73 C 1.2092(3) -0.0358(3) 0.16829(18) 0.0208(7) Uani 1 1 d . . .
H73 H 1.2728 -0.0286 0.1823 0.025 Uiso 1 1 calc R . .
C74 C 1.1061(3) 0.0346(3) 0.18525(17) 0.0170(7) Uani 1 1 d . . .
C75 C 1.0118(3) 0.0191(3) 0.16311(17) 0.0181(7) Uani 1 1 d . . .
C76 C 1.0184(3) -0.0615(3) 0.12371(18) 0.0220(8) Uani 1 1 d . . .
C81 C 1.1151(3) 0.3634(3) 0.29321(16) 0.0169(7) Uani 1 1 d . . .
C83 C 1.0748(3) 0.5348(3) 0.32773(16) 0.0174(7) Uani 1 1 d . . .
H83 H 1.0215 0.5966 0.3384 0.021 Uiso 1 1 calc R . .
C84 C 1.1874(3) 0.5291(3) 0.32928(17) 0.0201(7) Uani 1 1 d . . .
H84 H 1.2106 0.5860 0.3405 0.024 Uiso 1 1 calc R . .
C85 C 1.2652(3) 0.4369(3) 0.31386(19) 0.0252(8) Uani 1 1 d . . .
H85 H 1.3414 0.4300 0.3160 0.030 Uiso 1 1 calc R . .
C86 C 1.2300(3) 0.3547(3) 0.29516(19) 0.0240(8) Uani 1 1 d . . .
H86 H 1.2832 0.2931 0.2838 0.029 Uiso 1 1 calc R . .
C91 C 0.7627(3) 0.3007(3) 0.24179(18) 0.0187(7) Uani 1 1 d . . .
C92 C 0.7411(3) 0.3731(3) 0.19042(18) 0.0211(7) Uani 1 1 d . . .
H92 H 0.8010 0.4038 0.1633 0.025 Uiso 1 1 calc R . .
C93 C 0.6319(3) 0.4001(3) 0.1790(2) 0.0277(8) Uani 1 1 d . . .
H93 H 0.6188 0.4490 0.1446 0.033 Uiso 1 1 calc R . .
C94 C 0.5423(3) 0.3547(3) 0.2187(2) 0.0322(9) Uani 1 1 d . . .
H94 H 0.4693 0.3719 0.2105 0.039 Uiso 1 1 calc R . .
C95 C 0.5617(3) 0.2838(3) 0.2704(2) 0.0307(9) Uani 1 1 d . . .
H95 H 0.5013 0.2538 0.2975 0.037 Uiso 1 1 calc R . .
C96 C 0.6714(3) 0.2566(3) 0.28220(19) 0.0248(8) Uani 1 1 d . . .
H96 H 0.6837 0.2088 0.3173 0.030 Uiso 1 1 calc R . .
C101 C 1.2516(3) 0.1528(3) 0.2339(2) 0.0217(8) Uani 1 1 d . . .
C102 C 1.3269(3) 0.1715(3) 0.1719(2) 0.0290(9) Uani 1 1 d . . .
H102 H 1.2978 0.2110 0.1382 0.035 Uiso 1 1 calc R . .
C103 C 1.4453(4) 0.1314(4) 0.1602(3) 0.0425(12) Uani 1 1 d . . .
H103 H 1.4951 0.1441 0.1187 0.051 Uiso 1 1 calc R . .
C104 C 1.4890(4) 0.0730(3) 0.2098(3) 0.0476(14) Uani 1 1 d . . .
H104 H 1.5683 0.0463 0.2020 0.057 Uiso 1 1 calc R . .
C105 C 1.4157(4) 0.0540(3) 0.2709(3) 0.0467(13) Uani 1 1 d . . .
H105 H 1.4455 0.0147 0.3044 0.056 Uiso 1 1 calc R . .
C106 C 1.2967(4) 0.0933(3) 0.2832(2) 0.0324(9) Uani 1 1 d . . .
H106 H 1.2475 0.0794 0.3247 0.039 Uiso 1 1 calc R . .
H3A H 0.4682 1.0682 0.4911 0.165 Uiso 1 1 d D . .
H3B H 0.4190 1.0750 0.4326 0.165 Uiso 1 1 d D . .

loop_
_atom_site_aniso_label
_atom_site_aniso_U_11
_atom_site_aniso_U_22
_atom_site_aniso_U_33
_atom_site_aniso_U_23
_atom_site_aniso_U_13
_atom_site_aniso_U_12
Ir 0.01149(7) 0.01408(7) 0.01304(7) -0.00001(5) -0.00362(5) -0.00200(5)
Cl1 0.035 0.033 0.050 0.000 -0.015 -0.007
Cl2 0.032 0.045 0.107 -0.015 -0.012 -0.002
Cl3 0.056 0.062 0.046 0.008 -0.004 0.005
Cl4 0.053 0.052 0.072 0.009 -0.009 -0.005
Cl5 0.073 0.093 0.079 -0.041 -0.013 -0.017
Cl6 0.078 0.085 0.055 -0.013 0.002 -0.004
O1 0.0167(12) 0.0220(12) 0.0169(12) 0.0020(10) -0.0052(10) -0.0027(10)
O2 0.0178(12) 0.0197(12) 0.0176(12) -0.0027(10) -0.0044(10) -0.0030(10)
O3 0.047 0.122 0.116 -0.037 0.021 0.037
N1 0.0156(14) 0.0157(14) 0.0153(14) -0.0015(11) -0.0058(11) -0.0011(11)
N2 0.0164(14) 0.0166(14) 0.0131(13) -0.0001(11) -0.0048(11) -0.0029(11)
C1 0.0123(17) 0.032(2) 0.0154(17) 0.0026(15) -0.0034(13) -0.0062(15)
C2 0.0208(18) 0.034(2) 0.0159(17) -0.0033(15) -0.0045(14) -0.0067(16)
C3 0.0131(17) 0.0283(19) 0.0191(18) -0.0048(14) 0.0006(14) -0.0083(14)
C4 0.029(2) 0.038(2) 0.0215(19) 0.0040(17) -0.0099(16) -0.0023(18)
C5 0.030(2) 0.030(2) 0.025(2) -0.0081(16) -0.0012(16) -0.0092(17)
C6 0.034 0.044 0.046 -0.014 -0.011 -0.005
C7 0.066 0.037 0.037 0.007 -0.011 -0.003
C8 0.102 0.111 0.051 0.002 -0.025 -0.049
C11 0.0151(16) 0.0131(15) 0.0154(16) -0.0022(12) -0.0051(13) -0.0018(13)
C12 0.0157(17) 0.0144(16) 0.0160(16) -0.0028(13) -0.0049(13) -0.0037(13)
C13 0.0167(17) 0.0161(16) 0.0161(16) -0.0023(13) -0.0035(13) -0.0046(13)
C14 0.0183(17) 0.0155(16) 0.0167(16) -0.0016(13) -0.0070(14) -0.0039(13)
C15 0.0147(17) 0.0161(16) 0.0167(16) -0.0028(13) -0.0043(13) -0.0033(13)
C16 0.0143(16) 0.0158(16) 0.0147(16) -0.0027(13) -0.0045(13) -0.0027(13)
C17 0.0211(18) 0.0156(16) 0.0166(17) -0.0015(13) -0.0066(14) -0.0064(14)
C18 0.0210(18) 0.0181(17) 0.0178(17) -0.0025(14) -0.0056(14) -0.0040(14)
C19 0.026(2) 0.0240(19) 0.0156(17) -0.0024(14) -0.0024(15) -0.0090(15)
C20 0.032(2) 0.0259(19) 0.0163(17) 0.0056(14) -0.0091(15) -0.0129(16)
C21 0.031(2) 0.027(2) 0.0248(19) 0.0096(16) -0.0150(17) -0.0085(17)
C22 0.025(2) 0.027(2) 0.032(2) 0.0071(16) -0.0149(17) -0.0033(16)
C23 0.0193(18) 0.0217(18) 0.0248(19) 0.0017(15) -0.0074(15) -0.0024(15)
C24 0.0202(18) 0.0186(17) 0.0179(17) 0.0013(14) -0.0086(14) -0.0067(14)
C25 0.0221(18) 0.0166(16) 0.0175(17) -0.0003(13) -0.0077(14) -0.0069(14)
C26 0.027(2) 0.0221(18) 0.0195(18) 0.0024(14) -0.0108(15) -0.0108(15)
C31 0.0171(17) 0.0172(16) 0.0144(16) -0.0021(13) -0.0048(13) -0.0033(13)
C33 0.0179(18) 0.0186(17) 0.0193(17) 0.0035(14) -0.0059(14) -0.0021(14)
C34 0.0214(19) 0.0255(19) 0.0200(18) 0.0060(14) -0.0027(15) -0.0087(15)
C35 0.0146(17) 0.028(2) 0.0245(19) 0.0001(15) -0.0012(14) -0.0052(15)
C36 0.0163(17) 0.0203(18) 0.0225(18) 0.0012(14) -0.0052(14) -0.0018(14)
C41 0.0150(17) 0.0175(16) 0.0131(16) 0.0017(13) -0.0045(13) -0.0006(13)
C42 0.0193(18) 0.0197(17) 0.0212(18) -0.0003(14) -0.0041(14) -0.0043(14)
C43 0.0209(19) 0.0250(19) 0.029(2) -0.0083(16) -0.0009(16) 0.0027(15)
C44 0.0136(18) 0.040(2) 0.035(2) -0.0097(18) 0.0009(16) 0.0002(17)
C45 0.0189(19) 0.036(2) 0.031(2) -0.0062(17) -0.0042(16) -0.0096(17)
C46 0.0202(18) 0.0244(19) 0.0182(17) -0.0046(14) -0.0026(14) -0.0050(15)
C51 0.0167(17) 0.0151(16) 0.0193(17) 0.0044(13) -0.0045(14) -0.0023(13)
C52 0.0190(18) 0.0269(19) 0.0229(18) 0.0053(15) -0.0065(15) -0.0050(15)
C53 0.0190(19) 0.032(2) 0.033(2) 0.0161(17) -0.0110(16) -0.0065(16)
C54 0.0143(18) 0.023(2) 0.047(3) 0.0067(18) -0.0001(17) 0.0012(15)
C55 0.028(2) 0.022(2) 0.041(2) -0.0087(17) 0.0049(18) -0.0018(17)
C56 0.0179(18) 0.0239(19) 0.032(2) -0.0047(16) -0.0035(16) -0.0053(15)
C61 0.0154(16) 0.0156(16) 0.0118(15) 0.0018(12) -0.0021(13) -0.0040(13)
C62 0.0141(16) 0.0177(17) 0.0148(16) 0.0006(13) -0.0029(13) -0.0045(13)
C63 0.0158(17) 0.0178(17) 0.0146(16) 0.0025(13) -0.0039(13) -0.0061(13)
C64 0.0153(17) 0.0160(16) 0.0141(16) 0.0010(13) -0.0023(13) -0.0016(13)
C65 0.0159(17) 0.0182(17) 0.0168(16) 0.0015(13) -0.0057(13) -0.0029(14)
C66 0.0146(17) 0.0173(16) 0.0142(16) 0.0013(13) -0.0048(13) -0.0026(13)
C67 0.0199(18) 0.0163(16) 0.0177(17) 0.0002(13) -0.0030(14) -0.0068(14)
C68 0.0177(18) 0.0226(18) 0.029(2) -0.0056(15) -0.0060(15) -0.0042(15)
C69 0.026(2) 0.032(2) 0.034(2) -0.0075(17) -0.0117(17) -0.0100(17)
C70 0.031(2) 0.0243(19) 0.032(2) -0.0074(16) -0.0100(17) -0.0111(17)
C71 0.032(2) 0.0156(17) 0.028(2) -0.0046(15) -0.0063(16) -0.0046(15)
C72 0.028(2) 0.0157(17) 0.0272(19) -0.0011(15) -0.0068(16) 0.0009(15)
C73 0.0218(18) 0.0177(17) 0.0234(18) 0.0015(14) -0.0080(15) -0.0035(14)
C74 0.0213(18) 0.0142(16) 0.0153(16) 0.0025(13) -0.0048(14) -0.0049(14)
C75 0.0201(18) 0.0175(17) 0.0169(17) 0.0016(13) -0.0038(14) -0.0071(14)
C76 0.025(2) 0.0174(17) 0.0238(18) 0.0003(14) -0.0054(15) -0.0075(15)
C81 0.0162(17) 0.0200(17) 0.0147(16) -0.0009(13) -0.0046(13) -0.0032(14)
C83 0.0197(18) 0.0182(17) 0.0145(16) 0.0004(13) -0.0044(13) -0.0050(14)
C84 0.0206(18) 0.0251(18) 0.0168(17) -0.0038(14) -0.0031(14) -0.0098(15)
C85 0.0153(18) 0.034(2) 0.029(2) -0.0093(16) -0.0059(15) -0.0050(16)
C86 0.0151(18) 0.0269(19) 0.031(2) -0.0100(16) -0.0071(15) 0.0001(15)
C91 0.0154(17) 0.0190(17) 0.0230(18) -0.0094(14) -0.0044(14) -0.0026(14)
C92 0.0192(18) 0.0215(18) 0.0243(19) -0.0065(15) -0.0076(15) -0.0022(14)
C93 0.024(2) 0.033(2) 0.029(2) -0.0088(17) -0.0142(17) 0.0029(16)
C94 0.0156(19) 0.046(2) 0.038(2) -0.019(2) -0.0107(17) 0.0031(17)
C95 0.0162(19) 0.040(2) 0.036(2) -0.0146(19) 0.0001(16) -0.0095(17)
C96 0.0211(19) 0.028(2) 0.0261(19) -0.0070(16) -0.0034(15) -0.0071(16)
C101 0.0178(18) 0.0138(16) 0.035(2) -0.0087(15) -0.0094(16) 0.0003(14)
C102 0.0201(19) 0.027(2) 0.038(2) -0.0116(17) -0.0012(17) -0.0034(16)
C103 0.022(2) 0.033(2) 0.066(3) -0.020(2) 0.006(2) -0.0062(18)
C104 0.017(2) 0.026(2) 0.100(4) -0.015(3) -0.013(2) -0.0010(18)
C105 0.032(3) 0.024(2) 0.093(4) 0.006(2) -0.038(3) -0.0031(19)
C106 0.024(2) 0.025(2) 0.051(3) 0.0044(18) -0.0171(19) -0.0057(17)

loop_
_atom_type_symbol
_atom_type_description
_atom_type_scat_dispersion_real
_atom_type_scat_dispersion_imag
_atom_type_scat_source
Ir Ir -1.4442 7.9887 'International Tables Vol C Tables 4.2.6.8 and 6.1.1.4'
Cl Cl 0.1484 0.1585 'International Tables Vol C Tables 4.2.6.8 and 6.1.1.4'
O O 0.0106 0.0060 'International Tables Vol C Tables 4.2.6.8 and 6.1.1.4'
N N 0.0061 0.0033 'International Tables Vol C Tables 4.2.6.8 and 6.1.1.4'
C C 0.0033 0.0016 'International Tables Vol C Tables 4.2.6.8 and 6.1.1.4'
H H 0.0000 0.0000 'International Tables Vol C Tables 4.2.6.8 and 6.1.1.4'

loop_
_geom_angle_atom_site_label_1
_geom_angle_atom_site_label_2
_geom_angle_atom_site_label_3
_geom_angle
_geom_angle_site_symmetry_1
_geom_angle_site_symmetry_3
_geom_angle_publ_flag
C11 Ir C61 96.76(13) . . ?
C11 Ir N1 80.71(12) . . ?
C61 Ir N1 103.69(12) . . ?
C11 Ir N2 104.49(12) . . ?
C61 Ir N2 80.24(12) . . ?
N1 Ir N2 173.22(11) . . ?
C11 Ir O1 173.17(11) . . ?
C61 Ir O1 86.83(11) . . ?
N1 Ir O1 92.82(10) . . ?
N2 Ir O1 81.81(10) . . ?
C11 Ir O2 87.13(11) . . ?
C61 Ir O2 173.29(11) . . ?
N1 Ir O2 82.28(10) . . ?
N2 Ir O2 93.52(10) . . ?
O1 Ir O2 89.87(9) . . ?
C1 O1 Ir 123.9(2) . . ?
C3 O2 Ir 123.5(2) . . ?
H3A O3 H3B 125.735(3) . . ?
C33 N1 C31 120.8(3) . . ?
C33 N1 Ir 122.8(2) . . ?
C31 N1 Ir 115.6(2) . . ?
C83 N2 C81 120.9(3) . . ?
C83 N2 Ir 122.4(2) . . ?
C81 N2 Ir 115.3(2) . . ?
O1 C1 C2 126.7(3) . . ?
O1 C1 C4 114.4(3) . . ?
C2 C1 C4 118.9(3) . . ?
C3 C2 C1 128.7(3) . . ?
C3 C2 H2 115.6 . . ?
C1 C2 H2 115.6 . . ?
O2 C3 C2 127.1(3) . . ?
O2 C3 C5 113.9(3) . . ?
C2 C3 C5 119.0(3) . . ?
C1 C4 H4A 109.5 . . ?
C1 C4 H4B 109.5 . . ?
H4A C4 H4B 109.5 . . ?
C1 C4 H4C 109.5 . . ?
H4A C4 H4C 109.5 . . ?
H4B C4 H4C 109.5 . . ?
C3 C5 H5A 109.5 . . ?
C3 C5 H5B 109.5 . . ?
H5A C5 H5B 109.5 . . ?
C3 C5 H5C 109.5 . . ?
H5A C5 H5C 109.5 . . ?
H5B C5 H5C 109.5 . . ?
Cl1 C6 Cl2 111.062(2) . . ?
Cl1 C6 H6A 109.4 . . ?
Cl2 C6 H6A 109.4 . . ?
Cl1 C6 H6B 109.4 . . ?
Cl2 C6 H6B 109.4 . . ?
H6A C6 H6B 108.0 . . ?
Cl3 C7 Cl4 111.429(2) . . ?
Cl3 C7 H7A 109.3 . . ?
Cl4 C7 H7A 109.3 . . ?
Cl3 C7 H7B 109.3 . . ?
Cl4 C7 H7B 109.3 . . ?
H7A C7 H7B 108.0 . . ?
Cl6 C8 Cl5 116.255(2) . . ?
Cl6 C8 H8A 108.2 . . ?
Cl5 C8 H8A 108.2 . . ?
Cl6 C8 H8B 108.2 . . ?
Cl5 C8 H8B 108.2 . . ?
H8A C8 H8B 107.4 . . ?
C12 C11 C16 118.5(3) . . ?
C12 C11 Ir 128.9(2) . . ?
C16 C11 Ir 112.6(2) . . ?
C13 C12 C11 119.0(3) . . ?
C13 C12 C41 117.0(3) . . ?
C11 C12 C41 124.0(3) . . ?
C12 C13 C14 121.5(3) . . ?
C12 C13 C17 130.4(3) . . ?
C14 C13 C17 108.1(3) . . ?
C15 C14 C13 120.3(3) . . ?
C15 C14 C24 131.7(3) . . ?
C13 C14 C24 108.0(3) . . ?
C14 C15 C16 118.0(3) . . ?
C14 C15 C51 119.3(3) . . ?
C16 C15 C51 122.7(3) . . ?
C15 C16 C11 121.8(3) . . ?
C15 C16 C31 123.9(3) . . ?
C11 C16 C31 114.0(3) . . ?
C18 C17 C25 118.6(3) . . ?
C18 C17 C13 135.5(3) . . ?
C25 C17 C13 105.9(3) . . ?
C17 C18 C19 118.6(3) . . ?
C17 C18 H18 120.7 . . ?
C19 C18 H18 120.7 . . ?
C20 C19 C18 122.4(3) . . ?
C20 C19 H19 118.8 . . ?
C18 C19 H19 118.8 . . ?
C19 C20 C26 120.4(3) . . ?
C19 C20 H20 119.8 . . ?
C26 C20 H20 119.8 . . ?
C22 C21 C26 119.8(3) . . ?
C22 C21 H21 120.1 . . ?
C26 C21 H21 120.1 . . ?
C21 C22 C23 123.2(4) . . ?
C21 C22 H22 118.4 . . ?
C23 C22 H22 118.4 . . ?
C24 C23 C22 118.6(3) . . ?
C24 C23 H23 120.7 . . ?
C22 C23 H23 120.7 . . ?
C23 C24 C25 117.9(3) . . ?
C23 C24 C14 136.2(3) . . ?
C25 C24 C14 105.8(3) . . ?
C26 C25 C17 123.8(3) . . ?
C26 C25 C24 124.1(3) . . ?
C17 C25 C24 112.1(3) . . ?
C25 C26 C21 116.4(3) . . ?
C25 C26 C20 116.1(3) . . ?
C21 C26 C20 127.4(3) . . ?
N1 C31 C36 118.1(3) . . ?
N1 C31 C16 112.9(3) . . ?
C36 C31 C16 128.9(3) . . ?
N1 C33 C34 122.6(3) . . ?
N1 C33 H33 118.7 . . ?
C34 C33 H33 118.7 . . ?
C33 C34 C35 118.1(3) . . ?
C33 C34 H34 120.9 . . ?
C35 C34 H34 120.9 . . ?
C36 C35 C34 119.3(3) . . ?
C36 C35 H35 120.3 . . ?
C34 C35 H35 120.3 . . ?
C35 C36 C31 121.0(3) . . ?
C35 C36 H36 119.5 . . ?
C31 C36 H36 119.5 . . ?
C42 C41 C46 118.3(3) . . ?
C42 C41 C12 121.3(3) . . ?
C46 C41 C12 120.0(3) . . ?
C43 C42 C41 120.7(3) . . ?
C43 C42 H42 119.6 . . ?
C41 C42 H42 119.6 . . ?
C44 C43 C42 120.1(4) . . ?
C44 C43 H43 119.9 . . ?
C42 C43 H43 119.9 . . ?
C45 C44 C43 119.8(4) . . ?
C45 C44 H44 120.1 . . ?
C43 C44 H44 120.1 . . ?
C44 C45 C46 120.0(4) . . ?
C44 C45 H45 120.0 . . ?
C46 C45 H45 120.0 . . ?
C45 C46 C41 121.0(3) . . ?
C45 C46 H46 119.5 . . ?
C41 C46 H46 119.5 . . ?
C56 C51 C52 118.8(3) . . ?
C56 C51 C15 120.0(3) . . ?
C52 C51 C15 121.2(3) . . ?
C53 C52 C51 120.1(4) . . ?
C53 C52 H52 119.9 . . ?
C51 C52 H52 119.9 . . ?
C54 C53 C52 120.4(4) . . ?
C54 C53 H53 119.8 . . ?
C52 C53 H53 119.8 . . ?
C53 C54 C55 120.0(4) . . ?
C53 C54 H54 120.0 . . ?
C55 C54 H54 120.0 . . ?
C54 C55 C56 120.1(4) . . ?
C54 C55 H55 119.9 . . ?
C56 C55 H55 119.9 . . ?
C51 C56 C55 120.5(4) . . ?
C51 C56 H56 119.7 . . ?
C55 C56 H56 119.7 . . ?
C62 C61 C66 118.2(3) . . ?
C62 C61 Ir 128.6(3) . . ?
C66 C61 Ir 113.1(2) . . ?
C63 C62 C61 119.4(3) . . ?
C63 C62 C91 117.2(3) . . ?
C61 C62 C91 123.3(3) . . ?
C62 C63 C64 121.1(3) . . ?
C62 C63 C67 130.7(3) . . ?
C64 C63 C67 108.1(3) . . ?
C65 C64 C63 121.0(3) . . ?
C65 C64 C74 130.5(3) . . ?
C63 C64 C74 108.2(3) . . ?
C64 C65 C66 117.8(3) . . ?
C64 C65 C101 117.0(3) . . ?
C66 C65 C101 125.1(3) . . ?
C65 C66 C61 122.0(3) . . ?
C65 C66 C81 124.0(3) . . ?
C61 C66 C81 113.8(3) . . ?
C68 C67 C75 117.9(3) . . ?
C68 C67 C63 136.0(3) . . ?
C75 C67 C63 105.9(3) . . ?
C67 C68 C69 118.8(3) . . ?
C67 C68 H68 120.6 . . ?
C69 C68 H68 120.6 . . ?
C70 C69 C68 122.8(4) . . ?
C70 C69 H69 118.6 . . ?
C68 C69 H69 118.6 . . ?
C69 C70 C76 120.0(3) . . ?
C69 C70 H70 120.0 . . ?
C76 C70 H70 120.0 . . ?
C72 C71 C76 119.7(3) . . ?
C72 C71 H71 120.1 . . ?
C76 C71 H71 120.1 . . ?
C71 C72 C73 122.5(4) . . ?
C71 C72 H72 118.7 . . ?
C73 C72 H72 118.7 . . ?
C74 C73 C72 118.9(3) . . ?
C74 C73 H73 120.5 . . ?
C72 C73 H73 120.5 . . ?
C73 C74 C75 118.0(3) . . ?
C73 C74 C64 136.1(3) . . ?
C75 C74 C64 105.8(3) . . ?
C76 C75 C67 124.1(3) . . ?
C76 C75 C74 123.9(3) . . ?
C67 C75 C74 111.9(3) . . ?
C75 C76 C71 116.9(3) . . ?
C75 C76 C70 116.4(3) . . ?
C71 C76 C70 126.6(3) . . ?
N2 C81 C86 118.1(3) . . ?
N2 C81 C66 112.9(3) . . ?
C86 C81 C66 129.0(3) . . ?
N2 C83 C84 122.3(3) . . ?
N2 C83 H83 118.8 . . ?
C84 C83 H83 118.8 . . ?
C83 C84 C85 118.2(3) . . ?
C83 C84 H84 120.9 . . ?
C85 C84 H84 120.9 . . ?
C84 C85 C86 119.9(3) . . ?
C84 C85 H85 120.0 . . ?
C86 C85 H85 120.0 . . ?
C85 C86 C81 120.5(3) . . ?
C85 C86 H86 119.7 . . ?
C81 C86 H86 119.7 . . ?
C92 C91 C96 118.4(3) . . ?
C92 C91 C62 119.8(3) . . ?
C96 C91 C62 121.5(3) . . ?
C93 C92 C91 121.0(4) . . ?
C93 C92 H92 119.5 . . ?
C91 C92 H92 119.5 . . ?
C94 C93 C92 120.2(4) . . ?
C94 C93 H93 119.9 . . ?
C92 C93 H93 119.9 . . ?
C95 C94 C93 119.6(4) . . ?
C95 C94 H94 120.2 . . ?
C93 C94 H94 120.2 . . ?
C94 C95 C96 120.4(4) . . ?
C94 C95 H95 119.8 . . ?
C96 C95 H95 119.8 . . ?
C91 C96 C95 120.3(4) . . ?
C91 C96 H96 119.8 . . ?
C95 C96 H96 119.8 . . ?
C106 C101 C102 118.8(4) . . ?
C106 C101 C65 121.9(4) . . ?
C102 C101 C65 119.2(3) . . ?
C103 C102 C101 120.4(4) . . ?
C103 C102 H102 119.8 . . ?
C101 C102 H102 119.8 . . ?
C104 C103 C102 120.2(5) . . ?
C104 C103 H103 119.9 . . ?
C102 C103 H103 119.9 . . ?
C105 C104 C103 119.9(4) . . ?
C105 C104 H104 120.1 . . ?
C103 C104 H104 120.1 . . ?
C104 C105 C106 120.6(5) . . ?
C104 C105 H105 119.7 . . ?
C106 C105 H105 119.7 . . ?
C101 C106 C105 120.1(4) . . ?
C101 C106 H106 119.9 . . ?
C105 C106 H106 119.9 . . ?

loop_
_geom_bond_atom_site_label_1
_geom_bond_atom_site_label_2
_geom_bond_distance
_geom_bond_site_symmetry_2
_geom_bond_publ_flag
Ir C11 1.996(3) . ?
Ir C61 1.996(3) . ?
Ir N1 2.016(3) . ?
Ir N2 2.016(3) . ?
Ir O1 2.128(2) . ?
Ir O2 2.141(2) . ?
Cl1 C6 1.7573 . ?
Cl2 C6 1.7604 . ?
Cl3 C7 1.7447 . ?
Cl4 C7 1.7585 . ?
Cl5 C8 1.7901 . ?
Cl6 C8 1.6344 . ?
O1 C1 1.276(4) . ?
O2 C3 1.271(4) . ?
O3 H3A 0.9140 . ?
O3 H3B 0.7589 . ?
N1 C33 1.341(4) . ?
N1 C31 1.366(4) . ?
N2 C83 1.339(4) . ?
N2 C81 1.366(4) . ?
C1 C2 1.399(5) . ?
C1 C4 1.509(5) . ?
C2 C3 1.391(5) . ?
C2 H2 0.9300 . ?
C3 C5 1.510(5) . ?
C4 H4A 0.9600 . ?
C4 H4B 0.9600 . ?
C4 H4C 0.9600 . ?
C5 H5A 0.9600 . ?
C5 H5B 0.9600 . ?
C5 H5C 0.9600 . ?
C6 H6A 0.9700 . ?
C6 H6B 0.9700 . ?
C7 H7A 0.9700 . ?
C7 H7B 0.9700 . ?
C8 H8A 0.9700 . ?
C8 H8B 0.9700 . ?
C11 C12 1.411(5) . ?
C11 C16 1.437(5) . ?
C12 C13 1.395(5) . ?
C12 C41 1.494(5) . ?
C13 C14 1.425(5) . ?
C13 C17 1.481(5) . ?
C14 C15 1.393(5) . ?
C14 C24 1.481(5) . ?
C15 C16 1.410(5) . ?
C15 C51 1.492(5) . ?
C16 C31 1.480(5) . ?
C17 C18 1.377(5) . ?
C17 C25 1.411(5) . ?
C18 C19 1.414(5) . ?
C18 H18 0.9300 . ?
C19 C20 1.375(5) . ?
C19 H19 0.9300 . ?
C20 C26 1.417(5) . ?
C20 H20 0.9300 . ?
C21 C22 1.365(6) . ?
C21 C26 1.416(5) . ?
C21 H21 0.9300 . ?
C22 C23 1.416(5) . ?
C22 H22 0.9300 . ?
C23 C24 1.376(5) . ?
C23 H23 0.9300 . ?
C24 C25 1.415(5) . ?
C25 C26 1.399(5) . ?
C31 C36 1.396(5) . ?
C33 C34 1.373(5) . ?
C33 H33 0.9300 . ?
C34 C35 1.388(5) . ?
C34 H34 0.9300 . ?
C35 C36 1.380(5) . ?
C35 H35 0.9300 . ?
C36 H36 0.9300 . ?
C41 C42 1.392(5) . ?
C41 C46 1.393(5) . ?
C42 C43 1.389(5) . ?
C42 H42 0.9300 . ?
C43 C44 1.385(6) . ?
C43 H43 0.9300 . ?
C44 C45 1.381(6) . ?
C44 H44 0.9300 . ?
C45 C46 1.386(5) . ?
C45 H45 0.9300 . ?
C46 H46 0.9300 . ?
C51 C56 1.387(5) . ?
C51 C52 1.396(5) . ?
C52 C53 1.389(5) . ?
C52 H52 0.9300 . ?
C53 C54 1.373(6) . ?
C53 H53 0.9300 . ?
C54 C55 1.378(6) . ?
C54 H54 0.9300 . ?
C55 C56 1.388(5) . ?
C55 H55 0.9300 . ?
C56 H56 0.9300 . ?
C61 C62 1.414(5) . ?
C61 C66 1.434(5) . ?
C62 C63 1.395(5) . ?
C62 C91 1.497(5) . ?
C63 C64 1.420(5) . ?
C63 C67 1.480(5) . ?
C64 C65 1.387(5) . ?
C64 C74 1.482(5) . ?
C65 C66 1.415(5) . ?
C65 C101 1.496(5) . ?
C66 C81 1.475(5) . ?
C67 C68 1.380(5) . ?
C67 C75 1.415(5) . ?
C68 C69 1.415(5) . ?
C68 H68 0.9300 . ?
C69 C70 1.366(6) . ?
C69 H69 0.9300 . ?
C70 C76 1.420(5) . ?
C70 H70 0.9300 . ?
C71 C72 1.373(6) . ?
C71 C76 1.416(5) . ?
C71 H71 0.9300 . ?
C72 C73 1.418(5) . ?
C72 H72 0.9300 . ?
C73 C74 1.374(5) . ?
C73 H73 0.9300 . ?
C74 C75 1.417(5) . ?
C75 C76 1.392(5) . ?
C81 C86 1.396(5) . ?
C83 C84 1.372(5) . ?
C83 H83 0.9300 . ?
C84 C85 1.376(5) . ?
C84 H84 0.9300 . ?
C85 C86 1.379(5) . ?
C85 H85 0.9300 . ?
C86 H86 0.9300 . ?
C91 C92 1.390(5) . ?
C91 C96 1.392(5) . ?
C92 C93 1.385(5) . ?
C92 H92 0.9300 . ?
C93 C94 1.381(6) . ?
C93 H93 0.9300 . ?
C94 C95 1.379(6) . ?
C94 H94 0.9300 . ?
C95 C96 1.394(6) . ?
C95 H95 0.9300 . ?
C96 H96 0.9300 . ?
C101 C106 1.383(6) . ?
C101 C102 1.394(6) . ?
C102 C103 1.390(6) . ?
C102 H102 0.9300 . ?
C103 C104 1.375(8) . ?
C103 H103 0.9300 . ?
C104 C105 1.369(8) . ?
C104 H104 0.9300 . ?
C105 C106 1.395(6) . ?
C105 H105 0.9300 . ?
C106 H106 0.9300 . ?
